data_7218748
loop_
_publ_author_name
'Ravat, Prince'
'Baumgarten, Martin'

_publ_section_title
;
 &quot;Tschitschibabin type biradicals&quot;: benzenoid or quinoid?
;
_journal_issue 2
_journal_name_full 'Physical chemistry chemical physics : PCCP'
_journal_page_first 983
_journal_page_last 991
_journal_paper_doi 10.1039/c4cp03522d
_journal_volume 17
_journal_year 2015
_chemical_formula_moiety 'C26 H30 N2 O2'
_chemical_formula_sum 'C26 H30 N2 O2'
_chemical_formula_weight 402.54
_space_group_IT_number 14
_symmetry_cell_setting monoclinic
_symmetry_space_group_name_Hall '-P 2yab'
_symmetry_space_group_name_H-M 'P 1 21/a 1'
_atom_sites_solution_hydrogens difmap
_atom_sites_solution_primary direct
_audit_creation_date 14-02-12
_audit_creation_method CRYSTALS_ver_14.40
_cell_angle_alpha 90
_cell_angle_beta 94.802(2)
_cell_angle_gamma 90
_cell_formula_units_Z 2
_cell_length_a 8.8404(2)
_cell_length_b 8.9886(3)
_cell_length_c 13.3460(4)
_cell_measurement_reflns_used 0
_cell_measurement_temperature 120
_cell_measurement_theta_max 0
_cell_measurement_theta_min 0
_cell_volume 1056.79(5)
_computing_cell_refinement 'DENZO/SCALEPACK (Otwinowski & Minor, 1997)'
_computing_data_collection 'COLLECT (Nonius, 2001).'
_computing_data_reduction 'DENZO/SCALEPACK (Otwinowski & Minor, 1997)'
_computing_molecular_graphics 'CAMERON (Watkin et al., 1996)'
_computing_publication_material 'CRYSTALS (Betteridge et al., 2003)'
_computing_structure_refinement 'CRYSTALS (Betteridge et al., 2003)'
_computing_structure_solution 'SHELXS 86 (Sheldrick, 1986)'
_diffrn_ambient_temperature 120
_diffrn_measured_fraction_theta_full 0.996
_diffrn_measured_fraction_theta_max 0.996
_diffrn_measurement_device Area
_diffrn_measurement_device_type 'Nonius KappaCCD'
_diffrn_measurement_method '\f & \w scans'
_diffrn_radiation_monochromator graphite
_diffrn_radiation_type 'Mo K\a'
_diffrn_radiation_wavelength 0.71073
_diffrn_reflns_av_R_equivalents 0.055
_diffrn_reflns_limit_h_max 11
_diffrn_reflns_limit_h_min -12
_diffrn_reflns_limit_k_max 12
_diffrn_reflns_limit_k_min -12
_diffrn_reflns_limit_l_max 18
_diffrn_reflns_limit_l_min -18
_diffrn_reflns_number 13179
_diffrn_reflns_theta_full 30.038
_diffrn_reflns_theta_max 30.038
_diffrn_reflns_theta_min 3.499
_diffrn_standards_number 0
_exptl_absorpt_coefficient_mu 0.080
_exptl_absorpt_correction_T_max 0.99
_exptl_absorpt_correction_T_min 0.96
_exptl_absorpt_correction_type multi-scan
_exptl_absorpt_process_details 'DENZO/SCALEPACK (Otwinowski & Minor, 1997)'
_exptl_crystal_colour 'dark red'
_exptl_crystal_density_diffrn 1.265
_exptl_crystal_density_method 'not measured'
_exptl_crystal_description plate
_exptl_crystal_F_000 432
_exptl_crystal_size_max 0.420
_exptl_crystal_size_mid 0.290
_exptl_crystal_size_min 0.090
_refine_diff_density_max 0.31
_refine_diff_density_min -0.33
_refine_ls_extinction_method None
_refine_ls_goodness_of_fit_ref 1.0718
_refine_ls_hydrogen_treatment constr
_refine_ls_matrix_type full
_refine_ls_number_parameters 136
_refine_ls_number_reflns 2304
_refine_ls_number_restraints 0
_refine_ls_R_factor_all 0.0659
_refine_ls_R_factor_gt 0.0505
_refine_ls_shift/su_max 0.0016420
_refine_ls_shift/su_mean 0.0004057
_refine_ls_structure_factor_coef F
_refine_ls_weighting_details
;
 Method, part 1, Chebychev polynomial, (Watkin, 1994, Prince, 1982) 
 [weight] = 1.0/[A~0~*T~0~(x)+A~1~*T~1~(x) ... +A~n-1~]*T~n-1~(x)] 
 where A~i~ are the Chebychev coefficients listed below and x= Fcalc/Fmax 
 Method = Robust Weighting (Prince, 1982) 
 W = [weight] * [1-(deltaF/6*sigmaF)^2^]^2^ 
 A~i~ are: 
 1.40 0.609 0.891 
;
_refine_ls_weighting_scheme calc
_refine_ls_wR_factor_all 0.0643
_refine_ls_wR_factor_gt 0.0579
_refine_ls_wR_factor_ref 0.0574
_reflns_limit_h_max 12
_reflns_limit_h_min -12
_reflns_limit_k_max 12
_reflns_limit_k_min 0
_reflns_limit_l_max 18
_reflns_limit_l_min 0
_reflns_number_gt 2464
_reflns_number_total 3090
_reflns_threshold_expression I>2.0\s(I)
_cod_data_source_file c4cp03522d2.cif
_cod_data_source_block ravterp_120
_cod_depositor_comments 'Adding full bibliography for 7218748--7218750.cif.'
_cod_original_sg_symbol_H-M 'P 1 21/a 1 '
_cod_database_code 7218748

loop_
_symmetry_equiv_pos_as_xyz
x,y,z
-x,-y,-z
-x+1/2,y+1/2,-z
x+1/2,-y+1/2,z

loop_
_atom_site_label
_atom_site_type_symbol
_atom_site_fract_x
_atom_site_fract_y
_atom_site_fract_z
_atom_site_U_iso_or_equiv
_atom_site_occupancy
_atom_site_adp_type
_atom_site_refinement_flags_posn
O1 O 1.06551(11) 0.66135(12) 0.59817(7) 0.0274 1.0000 Uani .
N1 N 1.08158(11) 0.55079(12) 0.65985(7) 0.0188 1.0000 Uani .
C5 C 0.72396(13) 0.61083(14) 0.77868(9) 0.0186 1.0000 Uani .
C2 C 0.51601(14) 0.62856(13) 0.94414(8) 0.0189 1.0000 Uani .
C9 C 0.87671(14) 0.44248(15) 0.88271(9) 0.0225 1.0000 Uani .
C3 C 0.61929(13) 0.51187(13) 0.93490(8) 0.0175 1.0000 Uani .
C1 C 0.60067(14) 0.38323(13) 0.99251(9) 0.0190 1.0000 Uani .
C6 C 0.83616(13) 0.61845(14) 0.71240(9) 0.0191 1.0000 Uani .
C7 C 0.97123(13) 0.53696(13) 0.73001(8) 0.0178 1.0000 Uani .
C4 C 0.74089(13) 0.52228(13) 0.86567(8) 0.0177 1.0000 Uani .
C8 C 0.99015(14) 0.44802(15) 0.81686(9) 0.0234 1.0000 Uani .
C11 C 1.33087(14) 0.46577(15) 0.73997(10) 0.0238 1.0000 Uani .
C12 C 1.15436(16) 0.28600(15) 0.64059(11) 0.0287 1.0000 Uani .
C10 C 1.21280(13) 0.44603(14) 0.65006(9) 0.0196 1.0000 Uani .
C13 C 1.28492(17) 0.48789(17) 0.55391(10) 0.0283 1.0000 Uani .
H51 H 0.6332 0.6665 0.7651 0.0249 1.0000 Uiso R
H21 H 0.5259 0.7170 0.9062 0.0255 1.0000 Uiso R
H91 H 0.8913 0.3825 0.9413 0.0301 1.0000 Uiso R
H11 H 0.6693 0.3026 0.9880 0.0258 1.0000 Uiso R
H61 H 0.8217 0.6796 0.6543 0.0254 1.0000 Uiso R
H81 H 1.0805 0.3917 0.8303 0.0304 1.0000 Uiso R
H111 H 1.4136 0.4000 0.7335 0.0317 1.0000 Uiso R
H112 H 1.3665 0.5655 0.7420 0.0317 1.0000 Uiso R
H113 H 1.2853 0.4440 0.8003 0.0317 1.0000 Uiso R
H121 H 1.2372 0.2204 0.6342 0.0393 1.0000 Uiso R
H122 H 1.1055 0.2608 0.6990 0.0393 1.0000 Uiso R
H123 H 1.0841 0.2774 0.5830 0.0393 1.0000 Uiso R
H131 H 1.3683 0.4237 0.5456 0.0375 1.0000 Uiso R
H132 H 1.3195 0.5879 0.5586 0.0375 1.0000 Uiso R
H133 H 1.2120 0.4780 0.4979 0.0375 1.0000 Uiso R

loop_
_atom_site_aniso_label
_atom_site_aniso_U_11
_atom_site_aniso_U_22
_atom_site_aniso_U_33
_atom_site_aniso_U_23
_atom_site_aniso_U_13
_atom_site_aniso_U_12
O1 0.0282(5) 0.0278(5) 0.0264(5) 0.0088(4) 0.0031(4) 0.0018(4)
N1 0.0193(4) 0.0202(5) 0.0167(4) 0.0014(4) 0.0012(3) 0.0000(4)
C5 0.0194(5) 0.0188(5) 0.0174(5) 0.0007(4) 0.0005(4) 0.0013(4)
C2 0.0230(5) 0.0174(5) 0.0162(5) 0.0004(4) 0.0007(4) -0.0003(4)
C9 0.0226(5) 0.0266(6) 0.0183(5) 0.0066(4) 0.0020(4) 0.0038(5)
C3 0.0191(5) 0.0185(5) 0.0146(4) -0.0005(4) 0.0000(4) -0.0013(4)
C1 0.0214(5) 0.0176(5) 0.0178(5) -0.0008(4) 0.0013(4) 0.0012(4)
C6 0.0216(5) 0.0184(5) 0.0171(5) 0.0013(4) 0.0003(4) 0.0000(4)
C7 0.0185(5) 0.0182(5) 0.0167(5) -0.0004(4) 0.0012(4) -0.0006(4)
C4 0.0195(5) 0.0180(5) 0.0154(4) -0.0003(4) 0.0008(4) -0.0002(4)
C8 0.0209(5) 0.0279(6) 0.0215(5) 0.0065(5) 0.0026(4) 0.0046(5)
C11 0.0197(5) 0.0258(6) 0.0251(5) -0.0023(5) -0.0023(4) 0.0010(4)
C12 0.0306(6) 0.0215(6) 0.0339(7) -0.0052(5) 0.0026(5) -0.0026(5)
C10 0.0199(5) 0.0196(5) 0.0192(5) -0.0028(4) 0.0012(4) 0.0004(4)
C13 0.0316(6) 0.0306(7) 0.0238(6) -0.0008(5) 0.0080(5) 0.0023(5)

loop_
_atom_type_symbol
_atom_type_scat_dispersion_real
_atom_type_scat_dispersion_imag
_atom_type_scat_Cromer_Mann_a1
_atom_type_scat_Cromer_Mann_b1
_atom_type_scat_Cromer_Mann_a2
_atom_type_scat_Cromer_Mann_b2
_atom_type_scat_Cromer_Mann_a3
_atom_type_scat_Cromer_Mann_b3
_atom_type_scat_Cromer_Mann_a4
_atom_type_scat_Cromer_Mann_b4
_atom_type_scat_Cromer_Mann_c
_atom_type_scat_source
C 0.0033 0.0016 2.3100 20.8439 1.0200 10.2075 1.5886 0.5687 0.8650 51.6512 0.2156 'International Tables Vol C 4.2.6.8 and 6.1.1.4'
H 0.0000 0.0000 0.4930 10.5109 0.3229 26.1257 0.1402 3.1424 0.0408 57.7998 0.0030 'International Tables Vol C 4.2.6.8 and 6.1.1.4'
O 0.0106 0.0060 3.0485 13.2771 2.2868 5.7011 1.5463 0.3239 0.8670 32.9089 0.2508 'International Tables Vol C 4.2.6.8 and 6.1.1.4'
N 0.0061 0.0033 12.2126 0.0057 3.1322 9.8933 2.0125 28.9975 1.1663 0.5826 -11.5290 'International Tables Vol C 4.2.6.8 and 6.1.1.4'

loop_
_geom_angle_atom_site_label_1
_geom_angle_site_symmetry_1
_geom_angle_atom_site_label_2
_geom_angle_atom_site_label_3
_geom_angle_site_symmetry_3
_geom_angle
_geom_angle_publ_flag
O1 . N1 C7 . 116.43(10) yes
O1 . N1 C10 . 118.03(9) yes
C7 . N1 C10 . 125.53(10) yes
C6 . C5 C4 . 121.55(11) yes
C6 . C5 H51 . 119.4 no
C4 . C5 H51 . 119.1 no
C1 2_667 C2 C3 . 121.17(11) yes
C1 2_667 C2 H21 . 119.5 no
C3 . C2 H21 . 119.3 no
C4 . C9 C8 . 122.24(11) yes
C4 . C9 H91 . 118.7 no
C8 . C9 H91 . 119.1 no
C2 . C3 C1 . 117.39(10) yes
C2 . C3 C4 . 121.36(11) yes
C1 . C3 C4 . 121.24(11) yes
C3 . C1 C2 2_667 121.44(11) yes
C3 . C1 H11 . 119.2 no
C2 2_667 C1 H11 . 119.3 no
C5 . C6 C7 . 120.79(11) yes
C5 . C6 H61 . 119.7 no
C7 . C6 H61 . 119.6 no
N1 . C7 C6 . 117.90(10) yes
N1 . C7 C8 . 123.71(10) yes
C6 . C7 C8 . 118.38(10) yes
C3 . C4 C5 . 121.31(10) yes
C3 . C4 C9 . 121.63(10) yes
C5 . C4 C9 . 117.05(10) yes
C7 . C8 C9 . 119.97(11) yes
C7 . C8 H81 . 119.9 no
C9 . C8 H81 . 120.1 no
C10 . C11 H111 . 109.6 no
C10 . C11 H112 . 109.5 no
H111 . C11 H112 . 109.5 no
C10 . C11 H113 . 109.2 no
H111 . C11 H113 . 109.5 no
H112 . C11 H113 . 109.5 no
C10 . C12 H121 . 109.5 no
C10 . C12 H122 . 109.3 no
H121 . C12 H122 . 109.5 no
C10 . C12 H123 . 109.7 no
H121 . C12 H123 . 109.5 no
H122 . C12 H123 . 109.5 no
C11 . C10 C12 . 112.12(11) yes
C11 . C10 N1 . 109.76(10) yes
C12 . C10 N1 . 109.72(10) yes
C11 . C10 C13 . 108.93(10) yes
C12 . C10 C13 . 108.91(11) yes
N1 . C10 C13 . 107.29(10) yes
C10 . C13 H131 . 109.4 no
C10 . C13 H132 . 109.4 no
H131 . C13 H132 . 109.5 no
C10 . C13 H133 . 109.6 no
H131 . C13 H133 . 109.5 no
H132 . C13 H133 . 109.5 no

loop_
_geom_bond_atom_site_label_1
_geom_bond_atom_site_label_2
_geom_bond_site_symmetry_2
_geom_bond_distance
_geom_bond_publ_flag
O1 N1 . 1.2907(14) yes
N1 C7 . 1.4131(14) yes
N1 C10 . 1.5083(15) yes
C5 C6 . 1.3849(16) yes
C5 C4 . 1.4052(16) yes
C5 H51 . 0.950 no
C2 C1 2_667 1.3914(16) yes
C2 C3 . 1.4028(16) yes
C2 H21 . 0.950 no
C9 C4 . 1.4008(16) yes
C9 C8 . 1.3886(17) yes
C9 H91 . 0.950 no
C3 C1 . 1.4059(16) yes
C3 C4 . 1.4779(16) yes
C1 H11 . 0.950 no
C6 C7 . 1.4038(16) yes
C6 H61 . 0.950 no
C7 C8 . 1.4065(16) yes
C8 H81 . 0.950 no
C11 C10 . 1.5333(16) yes
C11 H111 . 0.950 no
C11 H112 . 0.950 no
C11 H113 . 0.950 no
C12 C10 . 1.5300(18) yes
C12 H121 . 0.950 no
C12 H122 . 0.950 no
C12 H123 . 0.950 no
C10 C13 . 1.5270(17) yes
C13 H131 . 0.950 no
C13 H132 . 0.950 no
C13 H133 . 0.950 no

loop_
_geom_hbond_atom_site_label_D
_geom_hbond_atom_site_label_H
_geom_hbond_atom_site_label_A
_geom_hbond_angle_DHA
_geom_hbond_distance_DH
_geom_hbond_distance_HA
_geom_hbond_distance_DA
_geom_hbond_publ_flag
C12 H122 C8 125.25(4) 0.950 2.571 3.2148(18) yes
